data_7150939
loop_
_publ_author_name
'Bentabed-Ababsa, Ghenia'
'Derdour, Aicha'
'Roisnel, Thierry'
'S\'aez, Jose A.'
'Domingo, Luis R.'
'Mongin, Florence'

_publ_section_title
;
 Polar [3 + 2] cycloaddition of ketones with electrophilically
 activated carbonyl ylides. Synthesis of spirocyclic dioxolane
 indolinones
;
_journal_issue 17
_journal_name_full 'Organic &amp; Biomolecular Chemistry'
_journal_page_first 3144
_journal_page_last 3157
_journal_paper_doi 10.1039/b804856h
_journal_volume 6
_journal_year 2008
_chemical_compound_source 'synthesis as described'
_chemical_formula_moiety 'C19 H13 N3 O3'
_chemical_formula_sum 'C19 H13 N3 O3'
_chemical_formula_weight 331.32
_chemical_name_systematic
;
?
;
_space_group_IT_number 14
_symmetry_cell_setting monoclinic
_symmetry_Int_Tables_number 14
_symmetry_space_group_name_Hall '-P 2ybc'
_symmetry_space_group_name_H-M 'P 1 21/c 1'
_atom_sites_solution_hydrogens geom
_atom_sites_solution_primary direct
_atom_sites_solution_secondary difmap
_cell_angle_alpha 90
_cell_angle_beta 98.305(4)
_cell_angle_gamma 90
_cell_formula_units_Z 4
_cell_length_a 9.1376(6)
_cell_length_b 9.8479(6)
_cell_length_c 17.8528(13)
_cell_measurement_reflns_used 4354
_cell_measurement_temperature 100(2)
_cell_measurement_theta_max 27.24
_cell_measurement_theta_min 2.37
_cell_measurement_wavelength 0.71073
_cell_volume 1589.66(18)
_computing_cell_refinement 'Bruker SMART, 2006'
_computing_data_collection 'Bruker SMART, 2006'
_computing_data_reduction 'Bruker SAINT, 2006'
_computing_molecular_graphics 'Ortep-3 for Windows (Farrugia, 1997)'
_computing_publication_material 'WinGX publication routines (Farrugia, 1999)'
_computing_structure_refinement 'SHELXL-97 (Sheldrick, 1997)'
_computing_structure_solution 'SIR97 (Altomare et al., 1999)'
_diffrn_ambient_temperature 100(2)
_diffrn_detector 'CCD plate'
_diffrn_measured_fraction_theta_full 0.999
_diffrn_measured_fraction_theta_max 0.999
_diffrn_measurement_device_type 'APEXII, Bruker-AXS'
_diffrn_measurement_method 'CCD rotation images, thin slices'
_diffrn_radiation_monochromator graphite
_diffrn_radiation_probe x-ray
_diffrn_radiation_type MoK\a
_diffrn_radiation_wavelength 0.71073
_diffrn_reflns_av_R_equivalents 0.0529
_diffrn_reflns_av_unetI/netI 0.044
_diffrn_reflns_limit_h_max 11
_diffrn_reflns_limit_h_min -10
_diffrn_reflns_limit_k_max 12
_diffrn_reflns_limit_k_min -12
_diffrn_reflns_limit_l_max 22
_diffrn_reflns_limit_l_min -23
_diffrn_reflns_number 15033
_diffrn_reflns_theta_full 27.46
_diffrn_reflns_theta_max 27.46
_diffrn_reflns_theta_min 2.98
_exptl_absorpt_coefficient_mu 0.096
_exptl_absorpt_correction_T_max 0.976
_exptl_absorpt_correction_T_min 0.910
_exptl_absorpt_correction_type multi-scan
_exptl_absorpt_process_details
;
[Sheldrick, G.M. (2002). SADABS Bruker AXS Inc., Madison, Wisconsin, USA]
;
_exptl_crystal_colour colourless
_exptl_crystal_density_diffrn 1.384
_exptl_crystal_density_method 'not measured'
_exptl_crystal_description prism
_exptl_crystal_F_000 688
_exptl_crystal_size_max 0.75
_exptl_crystal_size_mid 0.65
_exptl_crystal_size_min 0.25
_refine_diff_density_max 0.338
_refine_diff_density_min -0.251
_refine_diff_density_rms 0.046
_refine_ls_extinction_method none
_refine_ls_goodness_of_fit_ref 1.061
_refine_ls_hydrogen_treatment constr
_refine_ls_matrix_type full
_refine_ls_number_parameters 226
_refine_ls_number_reflns 3640
_refine_ls_number_restraints 0
_refine_ls_restrained_S_all 1.061
_refine_ls_R_factor_all 0.0575
_refine_ls_R_factor_gt 0.0443
_refine_ls_shift/su_max 0.004
_refine_ls_shift/su_mean 0
_refine_ls_structure_factor_coef Fsqd
_refine_ls_weighting_details 'calc w=1/[\s^2^(Fo^2^)+(0.0523P)^2^+0.4159P] where P=(Fo^2^+2Fc^2^)/3'
_refine_ls_weighting_scheme calc
_refine_ls_wR_factor_gt 0.11
_refine_ls_wR_factor_ref 0.1178
_reflns_number_gt 2892
_reflns_number_total 3640
_reflns_threshold_expression >2sigma(I)
_cod_data_source_file b804856h.txt
_cod_data_source_block 13a
_cod_original_sg_symbol_H-M 'P 21/c'
_cod_database_code 7150939

loop_
_symmetry_equiv_pos_as_xyz
'x, y, z'
'-x, y+1/2, -z+1/2'
'-x, -y, -z'
'x, -y-1/2, z-1/2'

loop_
_atom_site_label
_atom_site_type_symbol
_atom_site_fract_x
_atom_site_fract_y
_atom_site_fract_z
_atom_site_U_iso_or_equiv
_atom_site_adp_type
_atom_site_occupancy
_atom_site_calc_flag
_atom_site_refinement_flags
_atom_site_disorder_assembly
_atom_site_disorder_group
C1 C 0.73376(16) -0.19114(15) 0.17554(8) 0.0246(3) Uani 1 d . . .
H1 H 0.6799 -0.2474 0.2094 0.03 Uiso 1 calc R . .
C2 C 0.60568(16) 0.00903(14) 0.13572(8) 0.0217(3) Uani 1 d . . .
C3 C 0.70236(16) 0.02360(14) 0.21665(8) 0.0225(3) Uani 1 d . . .
C4 C 0.66683(16) 0.10868(15) 0.07986(8) 0.0250(3) Uani 1 d . . .
C5 C 0.33050(17) -0.00751(16) 0.15957(9) 0.0279(3) Uani 1 d . . .
H5 H 0.3443 -0.087 0.1899 0.033 Uiso 1 calc R . .
C6 C 0.19210(17) 0.05380(17) 0.14431(9) 0.0307(4) Uani 1 d . . .
H6 H 0.1105 0.0165 0.1648 0.037 Uiso 1 calc R . .
C7 C 0.17299(17) 0.16869(17) 0.09954(9) 0.0313(4) Uani 1 d . . .
H7 H 0.0779 0.2095 0.0901 0.038 Uiso 1 calc R . .
C8 C 0.28908(17) 0.22626(16) 0.06793(9) 0.0283(3) Uani 1 d . . .
H8 H 0.275 0.3046 0.0367 0.034 Uiso 1 calc R . .
C9 C 0.44718(16) 0.04971(15) 0.12964(8) 0.0233(3) Uani 1 d . . .
C10 C 0.42508(16) 0.16454(15) 0.08396(8) 0.0224(3) Uani 1 d . . .
C11 C 0.84420(16) -0.27539(15) 0.14252(8) 0.0237(3) Uani 1 d . . .
C12 C 0.93813(17) -0.21510(16) 0.09772(8) 0.0273(3) Uani 1 d . . .
H12 H 0.9291 -0.121 0.0862 0.033 Uiso 1 calc R . .
C13 C 1.04407(17) -0.29148(17) 0.07001(9) 0.0295(4) Uani 1 d . . .
H13 H 1.1089 -0.2502 0.0397 0.035 Uiso 1 calc R . .
C14 C 1.05616(18) -0.42867(17) 0.08636(8) 0.0303(4) Uani 1 d . . .
H14 H 1.1305 -0.4807 0.0676 0.036 Uiso 1 calc R . .
C15 C 0.96190(18) -0.49104(16) 0.12946(9) 0.0306(4) Uani 1 d . . .
H15 H 0.97 -0.5857 0.1395 0.037 Uiso 1 calc R . .
C16 C 0.85475(18) -0.41421(16) 0.15816(8) 0.0281(3) Uani 1 d . . .
H16 H 0.7894 -0.4559 0.1881 0.034 Uiso 1 calc R . .
C17 C 0.57588(19) 0.31699(17) 0.00949(10) 0.0340(4) Uani 1 d . . .
H17A H 0.4826 0.3674 0 0.051 Uiso 0.5 calc PR . .
H17B H 0.604 0.2868 -0.0388 0.051 Uiso 0.5 calc PR . .
H17C H 0.6534 0.376 0.0355 0.051 Uiso 0.5 calc PR . .
H17D H 0.6774 0.3194 -0.0022 0.051 Uiso 0.5 calc PR . .
H17E H 0.556 0.4 0.0366 0.051 Uiso 0.5 calc PR . .
H17F H 0.5065 0.3108 -0.0377 0.051 Uiso 0.5 calc PR . .
C18 C 0.77612(17) 0.15717(16) 0.22755(8) 0.0260(3) Uani 1 d . . .
C19 C 0.61234(17) 0.00398(16) 0.27927(8) 0.0275(3) Uani 1 d . . .
N1 N 0.55761(14) 0.19940(13) 0.05661(7) 0.0254(3) Uani 1 d . . .
N2 N 0.82478(16) 0.26427(14) 0.23453(8) 0.0355(3) Uani 1 d . . .
N3 N 0.54538(17) -0.01086(16) 0.32811(8) 0.0393(4) Uani 1 d . . .
O1 O 0.80814(11) -0.07936(10) 0.21688(6) 0.0246(2) Uani 1 d . . .
O2 O 0.63108(11) -0.12788(10) 0.11729(6) 0.0268(3) Uani 1 d . . .
O3 O 0.79117(12) 0.10679(12) 0.06333(6) 0.0315(3) Uani 1 d . . .

loop_
_atom_site_aniso_label
_atom_site_aniso_U_11
_atom_site_aniso_U_22
_atom_site_aniso_U_33
_atom_site_aniso_U_23
_atom_site_aniso_U_13
_atom_site_aniso_U_12
C1 0.0268(7) 0.0236(7) 0.0232(7) 0.0014(6) 0.0025(6) 0.0005(6)
C2 0.0234(7) 0.0205(7) 0.0212(7) -0.0007(5) 0.0033(5) 0.0018(6)
C3 0.0240(7) 0.0228(7) 0.0208(7) -0.0009(5) 0.0033(5) 0.0032(6)
C4 0.0252(8) 0.0278(8) 0.0218(7) -0.0005(6) 0.0029(6) -0.0002(6)
C5 0.0273(8) 0.0307(8) 0.0254(7) 0.0006(6) 0.0035(6) -0.0039(6)
C6 0.0234(8) 0.0419(9) 0.0271(8) -0.0036(7) 0.0044(6) -0.0041(7)
C7 0.0232(8) 0.0388(9) 0.0308(8) -0.0073(7) -0.0001(6) 0.0069(7)
C8 0.0276(8) 0.0274(8) 0.0288(8) -0.0009(6) 0.0001(6) 0.0055(6)
C9 0.0228(7) 0.0247(7) 0.0221(7) -0.0017(6) 0.0019(5) 0.0005(6)
C10 0.0248(7) 0.0217(7) 0.0207(6) -0.0027(5) 0.0028(5) -0.0004(6)
C11 0.0247(7) 0.0246(7) 0.0211(7) -0.0027(5) 0.0014(6) 0.0034(6)
C12 0.0296(8) 0.0277(8) 0.0240(7) 0.0030(6) 0.0020(6) 0.0010(6)
C13 0.0280(8) 0.0362(9) 0.0244(7) 0.0024(6) 0.0038(6) 0.0019(7)
C14 0.0308(8) 0.0359(9) 0.0243(7) -0.0045(6) 0.0043(6) 0.0093(7)
C15 0.0386(9) 0.0241(8) 0.0292(8) -0.0009(6) 0.0051(7) 0.0065(7)
C16 0.0322(8) 0.0287(8) 0.0234(7) 0.0020(6) 0.0042(6) 0.0002(7)
C17 0.0373(9) 0.0283(8) 0.0369(9) 0.0095(7) 0.0071(7) -0.0015(7)
C18 0.0271(8) 0.0276(8) 0.0226(7) -0.0026(6) 0.0015(6) 0.0034(6)
C19 0.0288(8) 0.0292(8) 0.0231(7) 0.0003(6) -0.0006(6) 0.0041(6)
N1 0.0254(6) 0.0258(7) 0.0253(6) 0.0046(5) 0.0042(5) 0.0012(5)
N2 0.0413(8) 0.0300(8) 0.0342(7) -0.0024(6) 0.0028(6) -0.0006(6)
N3 0.0386(8) 0.0535(10) 0.0263(7) 0.0044(6) 0.0066(6) 0.0049(7)
O1 0.0251(5) 0.0216(5) 0.0261(5) -0.0038(4) 0.0002(4) 0.0050(4)
O2 0.0283(6) 0.0234(5) 0.0267(5) -0.0043(4) -0.0028(4) 0.0057(4)
O3 0.0258(6) 0.0383(7) 0.0321(6) 0.0043(5) 0.0096(5) 0.0017(5)

loop_
_atom_type_symbol
_atom_type_description
_atom_type_scat_dispersion_real
_atom_type_scat_dispersion_imag
_atom_type_scat_source
C C 0.0033 0.0016 'International Tables Vol C Tables 4.2.6.8 and 6.1.1.4'
H H 0 0 'International Tables Vol C Tables 4.2.6.8 and 6.1.1.4'
N N 0.0061 0.0033 'International Tables Vol C Tables 4.2.6.8 and 6.1.1.4'
O O 0.0106 0.006 'International Tables Vol C Tables 4.2.6.8 and 6.1.1.4'

loop_
_geom_angle_atom_site_label_1
_geom_angle_atom_site_label_2
_geom_angle_atom_site_label_3
_geom_angle
_geom_angle_site_symmetry_1
_geom_angle_site_symmetry_3
_geom_angle_publ_flag
O2 C1 O1 104.46(11) . . ?
O2 C1 C11 111.29(12) . . ?
O1 C1 C11 109.36(12) . . ?
O2 C1 H1 110.5 . . ?
O1 C1 H1 110.5 . . ?
C11 C1 H1 110.5 . . ?
O2 C2 C9 115.42(12) . . ?
O2 C2 C4 111.41(12) . . ?
C9 C2 C4 102.62(11) . . ?
O2 C2 C3 102.08(10) . . ?
C9 C2 C3 116.67(12) . . ?
C4 C2 C3 108.76(11) . . ?
O1 C3 C18 110.03(12) . . ?
O1 C3 C19 111.03(12) . . ?
C18 C3 C19 107.86(12) . . ?
O1 C3 C2 103.32(11) . . ?
C18 C3 C2 112.55(12) . . ?
C19 C3 C2 112.06(12) . . ?
O3 C4 N1 127.40(14) . . ?
O3 C4 C2 125.45(13) . . ?
N1 C4 C2 107.09(12) . . ?
C9 C5 C6 118.55(15) . . ?
C9 C5 H5 120.7 . . ?
C6 C5 H5 120.7 . . ?
C7 C6 C5 120.24(15) . . ?
C7 C6 H6 119.9 . . ?
C5 C6 H6 119.9 . . ?
C6 C7 C8 121.87(14) . . ?
C6 C7 H7 119.1 . . ?
C8 C7 H7 119.1 . . ?
C10 C8 C7 117.00(14) . . ?
C10 C8 H8 121.5 . . ?
C7 C8 H8 121.5 . . ?
C5 C9 C10 120.25(14) . . ?
C5 C9 C2 131.20(14) . . ?
C10 C9 C2 108.54(13) . . ?
C8 C10 C9 122.08(14) . . ?
C8 C10 N1 127.93(14) . . ?
C9 C10 N1 109.94(12) . . ?
C12 C11 C16 120.23(14) . . ?
C12 C11 C1 119.97(14) . . ?
C16 C11 C1 119.78(14) . . ?
C13 C12 C11 119.99(15) . . ?
C13 C12 H12 120 . . ?
C11 C12 H12 120 . . ?
C12 C13 C14 119.87(15) . . ?
C12 C13 H13 120.1 . . ?
C14 C13 H13 120.1 . . ?
C15 C14 C13 121.02(15) . . ?
C15 C14 H14 119.5 . . ?
C13 C14 H14 119.5 . . ?
C14 C15 C16 119.49(15) . . ?
C14 C15 H15 120.3 . . ?
C16 C15 H15 120.3 . . ?
C15 C16 C11 119.38(15) . . ?
C15 C16 H16 120.3 . . ?
C11 C16 H16 120.3 . . ?
N1 C17 H17A 109.5 . . ?
N1 C17 H17B 109.5 . . ?
H17A C17 H17B 109.5 . . ?
N1 C17 H17C 109.5 . . ?
H17A C17 H17C 109.5 . . ?
H17B C17 H17C 109.5 . . ?
N1 C17 H17D 109.5 . . ?
H17A C17 H17D 141.1 . . ?
H17B C17 H17D 56.3 . . ?
H17C C17 H17D 56.3 . . ?
N1 C17 H17E 109.5 . . ?
H17A C17 H17E 56.3 . . ?
H17B C17 H17E 141.1 . . ?
H17C C17 H17E 56.3 . . ?
H17D C17 H17E 109.5 . . ?
N1 C17 H17F 109.5 . . ?
H17A C17 H17F 56.3 . . ?
H17B C17 H17F 56.3 . . ?
H17C C17 H17F 141.1 . . ?
H17D C17 H17F 109.5 . . ?
H17E C17 H17F 109.5 . . ?
N2 C18 C3 175.70(16) . . ?
N3 C19 C3 178.89(16) . . ?
C4 N1 C10 111.30(12) . . ?
C4 N1 C17 124.01(13) . . ?
C10 N1 C17 124.69(13) . . ?
C3 O1 C1 106.11(10) . . ?
C2 O2 C1 110.88(10) . . ?

loop_
_geom_bond_atom_site_label_1
_geom_bond_atom_site_label_2
_geom_bond_distance
_geom_bond_site_symmetry_2
_geom_bond_publ_flag
C1 O2 1.4381(17) . ?
C1 O1 1.4400(17) . ?
C1 C11 1.492(2) . ?
C1 H1 1 . ?
C2 O2 1.4149(17) . ?
C2 C9 1.491(2) . ?
C2 C4 1.559(2) . ?
C2 C3 1.5874(19) . ?
C3 O1 1.4004(17) . ?
C3 C18 1.478(2) . ?
C3 C19 1.493(2) . ?
C4 O3 1.2145(18) . ?
C4 N1 1.3590(19) . ?
C5 C9 1.380(2) . ?
C5 C6 1.392(2) . ?
C5 H5 0.95 . ?
C6 C7 1.382(2) . ?
C6 H6 0.95 . ?
C7 C8 1.392(2) . ?
C7 H7 0.95 . ?
C8 C10 1.376(2) . ?
C8 H8 0.95 . ?
C9 C10 1.392(2) . ?
C10 N1 1.4120(19) . ?
C11 C12 1.388(2) . ?
C11 C16 1.396(2) . ?
C12 C13 1.373(2) . ?
C12 H12 0.95 . ?
C13 C14 1.383(2) . ?
C13 H13 0.95 . ?
C14 C15 1.379(2) . ?
C14 H14 0.95 . ?
C15 C16 1.392(2) . ?
C15 H15 0.95 . ?
C16 H16 0.95 . ?
C17 N1 1.455(2) . ?
C17 H17A 0.98 . ?
C17 H17B 0.98 . ?
C17 H17C 0.98 . ?
C17 H17D 0.98 . ?
C17 H17E 0.98 . ?
C17 H17F 0.98 . ?
C18 N2 1.144(2) . ?
C19 N3 1.145(2) . ?

loop_
_geom_torsion_atom_site_label_1
_geom_torsion_atom_site_label_2
_geom_torsion_atom_site_label_3
_geom_torsion_atom_site_label_4
_geom_torsion
_geom_torsion_site_symmetry_1
_geom_torsion_site_symmetry_2
_geom_torsion_site_symmetry_3
_geom_torsion_site_symmetry_4
_geom_torsion_publ_flag
O2 C2 C3 O1 23.33(14) . . . . ?
C9 C2 C3 O1 150.10(12) . . . . ?
C4 C2 C3 O1 -94.51(13) . . . . ?
O2 C2 C3 C18 141.97(12) . . . . ?
C9 C2 C3 C18 -91.25(16) . . . . ?
C4 C2 C3 C18 24.13(16) . . . . ?
O2 C2 C3 C19 -96.26(13) . . . . ?
C9 C2 C3 C19 30.52(18) . . . . ?
C4 C2 C3 C19 145.90(12) . . . . ?
O2 C2 C4 O3 -51.36(19) . . . . ?
C9 C2 C4 O3 -175.43(14) . . . . ?
C3 C2 C4 O3 60.39(19) . . . . ?
O2 C2 C4 N1 131.19(12) . . . . ?
C9 C2 C4 N1 7.12(15) . . . . ?
C3 C2 C4 N1 -117.06(12) . . . . ?
C9 C5 C6 C7 0.6(2) . . . . ?
C5 C6 C7 C8 0.5(2) . . . . ?
C6 C7 C8 C10 -0.8(2) . . . . ?
C6 C5 C9 C10 -1.3(2) . . . . ?
C6 C5 C9 C2 179.85(14) . . . . ?
O2 C2 C9 C5 51.8(2) . . . . ?
C4 C2 C9 C5 173.21(15) . . . . ?
C3 C2 C9 C5 -68.0(2) . . . . ?
O2 C2 C9 C10 -127.08(13) . . . . ?
C4 C2 C9 C10 -5.70(15) . . . . ?
C3 C2 C9 C10 113.06(14) . . . . ?
C7 C8 C10 C9 0.0(2) . . . . ?
C7 C8 C10 N1 177.17(14) . . . . ?
C5 C9 C10 C8 1.1(2) . . . . ?
C2 C9 C10 C8 -179.86(13) . . . . ?
C5 C9 C10 N1 -176.56(13) . . . . ?
C2 C9 C10 N1 2.50(16) . . . . ?
O2 C1 C11 C12 61.08(17) . . . . ?
O1 C1 C11 C12 -53.81(17) . . . . ?
O2 C1 C11 C16 -120.27(14) . . . . ?
O1 C1 C11 C16 124.84(14) . . . . ?
C16 C11 C12 C13 -1.5(2) . . . . ?
C1 C11 C12 C13 177.19(13) . . . . ?
C11 C12 C13 C14 0.5(2) . . . . ?
C12 C13 C14 C15 0.9(2) . . . . ?
C13 C14 C15 C16 -1.2(2) . . . . ?
C14 C15 C16 C11 0.3(2) . . . . ?
C12 C11 C16 C15 1.1(2) . . . . ?
C1 C11 C16 C15 -177.58(13) . . . . ?
O1 C3 C18 N2 166(2) . . . . ?
C19 C3 C18 N2 -73(2) . . . . ?
C2 C3 C18 N2 51(2) . . . . ?
O1 C3 C19 N3 62(9) . . . . ?
C18 C3 C19 N3 -59(9) . . . . ?
C2 C3 C19 N3 18E1(10) . . . . ?
O3 C4 N1 C10 176.54(15) . . . . ?
C2 C4 N1 C10 -6.08(16) . . . . ?
O3 C4 N1 C17 -3.4(2) . . . . ?
C2 C4 N1 C17 174.00(13) . . . . ?
C8 C10 N1 C4 -175.00(14) . . . . ?
C9 C10 N1 C4 2.47(17) . . . . ?
C8 C10 N1 C17 4.9(2) . . . . ?
C9 C10 N1 C17 -177.61(14) . . . . ?
C18 C3 O1 C1 -156.11(12) . . . . ?
C19 C3 O1 C1 84.56(13) . . . . ?
C2 C3 O1 C1 -35.73(13) . . . . ?
O2 C1 O1 C3 34.90(14) . . . . ?
C11 C1 O1 C3 154.11(11) . . . . ?
C9 C2 O2 C1 -129.89(13) . . . . ?
C4 C2 O2 C1 113.62(13) . . . . ?
C3 C2 O2 C1 -2.31(15) . . . . ?
O1 C1 O2 C2 -18.97(15) . . . . ?
C11 C1 O2 C2 -136.87(13) . . . . ?
